data_4322365
loop_
_publ_author_name
'Fangbiao Li'
'Kenneth Shelly'
'Carolyn B. Knobler'
'M. Frederick Hawthorne'

_publ_contact_author
;
Hawthorne, M. F.,
Department of Chemistry and Biochemistry,
University of California,
Los Angeles, CA 90095-1569.  USA
;
_publ_contact_author_email KNOBLERH@CHEM.UCLA.EDU
_publ_contact_author_fax 310-825-5490
_publ_contact_author_phone 310-825-7378
_publ_section_title
;
 The Synthesis of [Me~4~N]~2~[a^2^-B~20~H~16~(NH~3~)~2~] and
 trans-B~20~H~16~(NH~3~)~2~ from [Me~3~NH][cis-B~20~H~17~NH~3~] and Their
 Structural Characterization.
;
_journal_name_full 'Inorganic Chemistry'
_journal_page_first 4926
_journal_page_last 4927
_journal_paper_doi 10.1021/ic990744h
_journal_volume 38
_journal_year 1999
_chemical_formula_sum 'C6 H34 B20 N2 O2'
_chemical_formula_weight 382.55
_chemical_name_common
;
lfnn
;
_chemical_name_systematic
; 
trans-B~20~H~16~(NH~3~)~2~
;
_space_group_IT_number 2
_symmetry_cell_setting triclinic
_symmetry_space_group_name_Hall '-P 1'
_symmetry_space_group_name_H-M 'P -1'
_atom_sites_solution_hydrogens geom
_atom_sites_solution_primary direct
_atom_sites_solution_secondary difmap
_audit_creation_date 98-03-23
_audit_creation_method 'JOURNAL(UCLA crystallographic package)'
_cell_angle_alpha 75.872(10)
_cell_angle_beta 85.301(10)
_cell_angle_gamma 77.729(10)
_cell_formula_units_Z 1
_cell_length_a 6.976(3)
_cell_length_b 8.648(4)
_cell_length_c 10.600(4)
_cell_measurement_reflns_used 35
_cell_measurement_temperature 298
_cell_measurement_theta_max 10.2
_cell_measurement_theta_min 4.3
_cell_volume 605.7(4)
_computing_cell_refinement 'LEAST (UCLA crystallographic package)'
_computing_data_reduction 'REDUCE (UCLA crystallographic package)'
_computing_structure_refinement 'SHELXL-93 (Sheldrick, 1993)'
_computing_structure_solution 'SHELXS-86 (Sheldrick, 1990)'
_diffrn_ambient_temperature 298
_diffrn_measurement_device 'Huber (Crystal Logic)'
_diffrn_radiation_monochromator graphite
_diffrn_radiation_source 'fine-focus sealed  tube'
_diffrn_radiation_type MoK\a
_diffrn_radiation_wavelength 0.71073
_diffrn_reflns_av_R_equivalents 0.0000
_diffrn_reflns_av_sigmaI/netI .122
_diffrn_reflns_limit_h_max 9
_diffrn_reflns_limit_h_min 0
_diffrn_reflns_limit_k_max 12
_diffrn_reflns_limit_k_min -10
_diffrn_reflns_limit_l_max 14
_diffrn_reflns_limit_l_min -14
_diffrn_reflns_number 2919
_diffrn_reflns_reduction_process 'modified Lehmann-Larsen algorithm'
_diffrn_reflns_theta_max 30.0
_diffrn_reflns_theta_min 2.0
_exptl_absorpt_coefficient_mu 0.054
_exptl_crystal_colour colorless
_exptl_crystal_density_diffrn 1.049
_exptl_crystal_description needle
_exptl_crystal_F_000 200
_exptl_crystal_preparation fiber
_exptl_crystal_size_max 0.50
_exptl_crystal_size_mid 0.25
_exptl_crystal_size_min 0.20
_refine_diff_density_max 0.176
_refine_diff_density_min -0.161
_refine_diff_density_rms 0.038
_refine_ls_extinction_coef 0.0000(79)
_refine_ls_extinction_expression Fc^*^=kFc[1+0.001xFc^2^\l^3^/sin(2\q)]^-1/4^
_refine_ls_extinction_method SHELXL
_refine_ls_goodness_of_fit_all 1.005
_refine_ls_goodness_of_fit_obs 1.150
_refine_ls_hydrogen_treatment constr
_refine_ls_matrix_type full
_refine_ls_number_parameters 152
_refine_ls_number_reflns 2919
_refine_ls_number_restraints 0
_refine_ls_restrained_S_all 1.005
_refine_ls_restrained_S_obs 1.150
_refine_ls_R_factor_all 0.1829
_refine_ls_R_factor_obs 0.0642
_refine_ls_shift/esd_max -1.268
_refine_ls_shift/esd_mean 0.009
_refine_ls_structure_factor_coef Fsqd
_refine_ls_weighting_details 'w=1/[\s^2^(Fo^2^)+(0.0625P)^2^+0.1956P] where P=(Fo^2^+2Fc^2^)/3'
_refine_ls_weighting_scheme calc
_refine_ls_wR_factor_all 0.2063
_refine_ls_wR_factor_obs 0.1464
_reflns_number_observed 1189
_reflns_number_total 2919
_reflns_observed_criterion >2sigma(I)
_cod_data_source_file ic990744h_2.cif
_cod_data_source_block shelxl
_cod_depositor_comments
;
The following automatic conversions were performed:

'_refine_ls_weighting_scheme' value 'calc
w=1/[\s^2^(Fo^2^)+(0.0625P)^2^+0.1956P] where P=(Fo^2^+2Fc^2^)/3' was
changed to 'calc'. New tag '_refine_ls_weighting_details' was
created. The value of the new tag was set to
'w=1/[\s^2^(Fo^2^)+(0.0625P)^2^+0.1956P] where P=(Fo^2^+2Fc^2^)/3'.

Automatic conversion script
Id: cif_fix_values 3143 2015-03-26 13:38:13Z robertas 
;
_cod_original_cell_volume 605.6(4)
_cod_database_code 4322365

loop_
_symmetry_equiv_pos_as_xyz
'x, y, z'
'-x, -y, -z'

loop_
_atom_site_aniso_label
_atom_site_aniso_U_11
_atom_site_aniso_U_22
_atom_site_aniso_U_33
_atom_site_aniso_U_23
_atom_site_aniso_U_13
_atom_site_aniso_U_12
O1A 0.082(2) 0.0681(15) 0.0532(13) -0.0068(11) 0.0001(11) -0.0211(12)
C2A 0.074(2) 0.055(2) 0.053(2) -0.015(2) 0.008(2) -0.012(2)
C3A 0.103(3) 0.093(3) 0.068(2) 0.003(2) -0.002(2) -0.047(2)
C4A 0.146(4) 0.124(4) 0.063(2) -0.009(2) -0.018(3) -0.069(3)
N2 0.062(2) 0.060(2) 0.059(2) -0.0097(14) -0.0055(15) -0.0298(14)
B1 0.046(2) 0.048(2) 0.048(2) -0.0112(15) -0.0046(15) -0.0195(15)
B2 0.044(2) 0.042(2) 0.052(2) -0.0129(15) -0.0022(14) -0.0144(14)
B3 0.037(2) 0.045(2) 0.062(2) -0.014(2) 0.0020(15) -0.0108(14)
B4 0.037(2) 0.041(2) 0.051(2) -0.0145(15) -0.0019(14) -0.0115(14)
B5 0.046(2) 0.042(2) 0.070(2) -0.021(2) 0.006(2) -0.012(2)
B6 0.056(2) 0.065(2) 0.049(2) -0.012(2) 0.004(2) -0.026(2)
B7 0.054(2) 0.071(2) 0.049(2) -0.022(2) 0.005(2) -0.027(2)
B8 0.038(2) 0.049(2) 0.082(3) -0.003(2) -0.017(2) -0.007(2)
B9 0.047(2) 0.042(2) 0.078(3) 0.001(2) -0.009(2) -0.011(2)
B10 0.073(3) 0.081(3) 0.055(2) 0.007(2) -0.019(2) -0.038(2)

loop_
_atom_site_label
_atom_site_type_symbol
_atom_site_fract_x
_atom_site_fract_y
_atom_site_fract_z
_atom_site_U_iso_or_equiv
_atom_site_thermal_displace_type
_atom_site_occupancy
_atom_site_calc_flag
_atom_site_refinement_flags
_atom_site_disorder_group
O1A O 0.5116(3) 1.1270(3) 0.8004(2) 0.0681(7) Uani 1 d . .
C2A C 0.5118(5) 1.2020(4) 0.6872(3) 0.0607(8) Uani 1 d . .
C3A C 0.6487(6) 1.3134(5) 0.6387(4) 0.0877(12) Uani 1 d G .
H3A1 H 0.7470(31) 1.3134(39) 0.6936(23) 0.132 Uiso 1 calc G .
H3A2 H 0.5868(47) 1.4240(15) 0.6166(30) 0.132 Uiso 1 calc G .
H3A3 H 0.7055(40) 1.3157(42) 0.5542(12) 0.132 Uiso 1 calc G .
C4A C 0.3654(7) 1.1910(6) 0.5951(4) 0.106(2) Uani 1 d G .
H4A1 H 0.2811(42) 1.1055(33) 0.6332(31) 0.159 Uiso 1 calc G .
H4A2 H 0.4702(45) 1.1002(29) 0.5668(36) 0.159 Uiso 1 calc G .
H4A3 H 0.3423(47) 1.2755(29) 0.5131(19) 0.159 Uiso 1 calc G .
N2 N 0.3598(4) 0.8467(3) 0.9554(3) 0.0580(7) Uani 1 d . .
H2A H 0.3762(41) 0.9521(38) 0.8922(28) 0.070 Uiso 1 d . .
H2B H 0.4804(46) 0.7920(38) 0.9561(30) 0.070 Uiso 1 d . .
H2C H 0.3436(43) 0.8646(36) 1.0400(30) 0.070 Uiso 1 d . .
B1 B 0.1462(5) 0.6036(4) 1.0222(3) 0.0457(8) Uani 1 d . .
H1 H 0.2081 0.5847 1.1060 0.055 Uiso 1 d . .
B2 B 0.2114(5) 0.7643(4) 0.9087(3) 0.0446(8) Uani 1 d . .
B3 B 0.2577(4) 0.5679(4) 0.8729(3) 0.0472(8) Uani 1 d . .
H3 H 0.3816 0.4703 0.8847 0.057 Uiso 1 d . .
B4 B -0.0033(4) 0.5628(4) 0.9250(3) 0.0417(8) Uani 1 d . .
B5 B -0.0409(5) 0.7716(4) 0.9563(3) 0.0514(9) Uani 1 d . .
H5 H -0.1387 0.8305 1.0311 0.062 Uiso 1 d . .
B6 B 0.2316(5) 0.7440(4) 0.7437(3) 0.0549(9) Uani 1 d . .
H6 H 0.3611 0.7692 0.6874 0.066 Uiso 1 d . .
B7 B 0.0805(5) 0.5962(5) 0.7545(3) 0.0548(9) Uani 1 d . .
H7 H 0.0779 0.4924 0.7087 0.066 Uiso 1 d . .
B8 B -0.1331(5) 0.7425(4) 0.8141(4) 0.0579(10) Uani 1 d . .
H8 H -0.2833 0.7495 0.8044 0.069 Uiso 1 d . .
B9 B 0.0221(5) 0.8867(4) 0.8006(4) 0.0575(10) Uani 1 d . .
H9 H -0.0013 1.0194 0.7857 0.069 Uiso 1 d . .
B10 B 0.0059(6) 0.7944(5) 0.6790(4) 0.0692(12) Uani 1 d . .
H10 H -0.0367 0.8417 0.5763 0.083 Uiso 1 d . .

loop_
_atom_type_symbol
_atom_type_description
_atom_type_scat_dispersion_real
_atom_type_scat_dispersion_imag
_atom_type_scat_source
C C 0.0033 0.0016 'International Tables Vol C Tables 4.2.6.8 and 6.1.1.4'
H H 0.0000 0.0000 'International Tables Vol C Tables 4.2.6.8 and 6.1.1.4'
B B 0.0013 0.0007 'International Tables Vol C Tables 4.2.6.8 and 6.1.1.4'
O O 0.0106 0.0060 'International Tables Vol C Tables 4.2.6.8 and 6.1.1.4'
N N 0.0061 0.0033 'International Tables Vol C Tables 4.2.6.8 and 6.1.1.4'

loop_
_geom_angle_atom_site_label_1
_geom_angle_atom_site_label_2
_geom_angle_atom_site_label_3
_geom_angle
_geom_angle_site_symmetry_1
_geom_angle_site_symmetry_3
O1A C2A C3A 120.8(3) . .
O1A C2A C4A 121.0(3) . .
C3A C2A C4A 118.1(3) . .
B4 B1 B2 95.0(2) . .
B4 B1 B3 65.6(2) . .
B2 B1 B3 61.6(2) . .
B4 B1 B5 65.9(2) . .
B2 B1 B5 61.4(2) . .
B3 B1 B5 97.6(2) . .
B4 B1 B4 56.7(2) . 2_567
B2 B1 B4 151.7(2) . 2_567
B3 B1 B4 102.4(2) . 2_567
B5 B1 B4 101.3(2) . 2_567
N2 B2 B1 114.8(2) . .
N2 B2 B5 128.4(3) . .
B1 B2 B5 60.9(2) . .
N2 B2 B3 127.4(3) . .
B1 B2 B3 60.7(2) . .
B5 B2 B3 96.7(2) . .
N2 B2 B6 118.7(2) . .
B1 B2 B6 115.6(2) . .
B5 B2 B6 105.7(2) . .
B3 B2 B6 59.3(2) . .
N2 B2 B9 119.5(2) . .
B1 B2 B9 115.9(2) . .
B5 B2 B9 59.6(2) . .
B3 B2 B9 105.4(2) . .
B6 B2 B9 62.6(2) . .
B6 B3 B1 113.9(2) . .
B6 B3 B7 61.1(2) . .
B1 B3 B7 111.5(2) . .
B6 B3 B2 60.5(2) . .
B1 B3 B2 57.7(2) . .
B7 B3 B2 101.4(2) . .
B6 B3 B4 101.6(2) . .
B1 B3 B4 54.6(2) . .
B7 B3 B4 60.2(2) . .
B2 B3 B4 86.2(2) . .
B1 B4 B4 67.7(2) . 2_567
B1 B4 B8 113.7(2) . .
B4 B4 B8 147.2(3) 2_567 .
B1 B4 B7 113.8(2) . .
B4 B4 B7 148.5(3) 2_567 .
B8 B4 B7 63.3(2) . .
B1 B4 B3 59.9(2) . .
B4 B4 B3 105.9(3) 2_567 .
B8 B4 B3 101.8(2) . .
B7 B4 B3 57.4(2) . .
B1 B4 B1 123.3(2) . 2_567
B4 B4 B1 55.6(2) 2_567 2_567
B8 B4 B1 113.7(2) . 2_567
B7 B4 B1 114.2(2) . 2_567
B3 B4 B1 134.0(2) . 2_567
B1 B4 B5 59.8(2) . .
B4 B4 B5 104.4(3) 2_567 .
B8 B4 B5 57.6(2) . .
B7 B4 B5 102.5(2) . .
B3 B4 B5 91.0(2) . .
B1 B4 B5 132.3(2) 2_567 .
B1 B5 B8 110.5(2) . .
B1 B5 B9 113.9(2) . .
B8 B5 B9 60.4(2) . .
B1 B5 B2 57.7(2) . .
B8 B5 B2 100.5(2) . .
B9 B5 B2 60.6(2) . .
B1 B5 B4 54.3(2) . .
B8 B5 B4 59.6(2) . .
B9 B5 B4 101.2(2) . .
B2 B5 B4 86.0(2) . .
B10 B6 B3 112.5(2) . .
B10 B6 B2 109.9(2) . .
B3 B6 B2 60.3(2) . .
B10 B6 B7 57.9(2) . .
B3 B6 B7 59.5(2) . .
B2 B6 B7 100.2(2) . .
B10 B6 B9 56.6(2) . .
B3 B6 B9 103.4(2) . .
B2 B6 B9 58.9(2) . .
B7 B6 B9 91.2(2) . .
B10 B7 B3 112.5(2) . .
B10 B7 B6 58.0(2) . .
B3 B7 B6 59.4(2) . .
B10 B7 B4 109.7(3) . .
B3 B7 B4 62.4(2) . .
B6 B7 B4 102.0(2) . .
B10 B7 B8 55.3(2) . .
B3 B7 B8 101.7(2) . .
B6 B7 B8 88.6(2) . .
B4 B7 B8 58.1(2) . .
B10 B8 B5 113.4(2) . .
B10 B8 B9 58.3(2) . .
B5 B8 B9 59.9(2) . .
B10 B8 B4 110.6(2) . .
B5 B8 B4 62.9(2) . .
B9 B8 B4 103.1(2) . .
B10 B8 B7 55.8(2) . .
B5 B8 B7 102.9(2) . .
B9 B8 B7 89.9(2) . .
B4 B8 B7 58.6(2) . .
B10 B9 B5 112.6(2) . .
B10 B9 B8 57.7(2) . .
B5 B9 B8 59.7(2) . .
B10 B9 B2 109.5(3) . .
B5 B9 B2 59.7(2) . .
B8 B9 B2 99.4(2) . .
B10 B9 B6 56.7(2) . .
B5 B9 B6 102.8(2) . .
B8 B9 B6 90.4(2) . .
B2 B9 B6 58.5(2) . .
B8 B10 B7 68.9(2) . .
B8 B10 B9 64.0(2) . .
B7 B10 B9 101.1(2) . .
B8 B10 B6 100.2(2) . .
B7 B10 B6 64.1(2) . .
B9 B10 B6 66.7(2) . .

loop_
_geom_bond_atom_site_label_1
_geom_bond_atom_site_label_2
_geom_bond_distance
_geom_bond_site_symmetry_2
O1A C2A 1.217(3) .
C2A C3A 1.474(4) .
C2A C4A 1.501(5) .
N2 B2 1.547(4) .
B1 B4 1.669(4) .
B1 B2 1.717(4) .
B1 B3 1.772(5) .
B1 B5 1.775(5) .
B1 B4 1.872(4) 2_567
B2 B5 1.783(5) .
B2 B3 1.788(4) .
B2 B6 1.792(5) .
B2 B9 1.799(5) .
B3 B6 1.770(5) .
B3 B7 1.772(5) .
B3 B4 1.865(4) .
B4 B4 1.691(6) 2_567
B4 B8 1.817(4) .
B4 B7 1.826(4) .
B4 B1 1.872(4) 2_567
B4 B5 1.875(4) .
B5 B8 1.778(5) .
B5 B9 1.781(5) .
B6 B10 1.696(5) .
B6 B7 1.800(5) .
B6 B9 1.864(5) .
B7 B10 1.694(5) .
B7 B8 1.912(5) .
B8 B10 1.684(5) .
B8 B9 1.791(5) .
B9 B10 1.695(6) .

loop_
_geom_torsion_atom_site_label_1
_geom_torsion_atom_site_label_2
_geom_torsion_atom_site_label_3
_geom_torsion_atom_site_label_4
_geom_torsion
_geom_torsion_site_symmetry_1
_geom_torsion_site_symmetry_2
_geom_torsion_site_symmetry_3
_geom_torsion_site_symmetry_4
B4 B1 B2 N2 -179.2(3) . . . .
B3 B1 B2 N2 -120.5(3) . . . .
B5 B1 B2 N2 121.7(3) . . . .
B4 B1 B2 N2 178.8(4) 2_567 . . .
B4 B1 B2 B5 59.0(2) . . . .
B3 B1 B2 B5 117.8(2) . . . .
B5 B1 B2 B5 0.0 . . . .
B4 B1 B2 B5 57.1(5) 2_567 . . .
B4 B1 B2 B3 -58.8(2) . . . .
B3 B1 B2 B3 0.000(1) . . . .
B5 B1 B2 B3 -117.8(2) . . . .
B4 B1 B2 B3 -60.7(5) 2_567 . . .
B4 B1 B2 B6 -35.4(3) . . . .
B3 B1 B2 B6 23.4(2) . . . .
B5 B1 B2 B6 -94.4(3) . . . .
B4 B1 B2 B6 -37.4(6) 2_567 . . .
B4 B1 B2 B9 35.0(3) . . . .
B3 B1 B2 B9 93.7(3) . . . .
B5 B1 B2 B9 -24.0(2) . . . .
B4 B1 B2 B9 33.0(6) 2_567 . . .
B4 B1 B3 B6 87.4(2) . . . .
B2 B1 B3 B6 -23.3(2) . . . .
B5 B1 B3 B6 28.2(3) . . . .
B4 B1 B3 B6 131.6(2) 2_567 . . .
B4 B1 B3 B7 20.6(2) . . . .
B2 B1 B3 B7 -90.1(2) . . . .
B5 B1 B3 B7 -38.6(3) . . . .
B4 B1 B3 B7 64.8(3) 2_567 . . .
B4 B1 B3 B2 110.7(2) . . . .
B2 B1 B3 B2 0.000(2) . . . .
B5 B1 B3 B2 51.6(2) . . . .
B4 B1 B3 B2 154.9(2) 2_567 . . .
B4 B1 B3 B4 0.0 . . . .
B2 B1 B3 B4 -110.7(2) . . . .
B5 B1 B3 B4 -59.1(2) . . . .
B4 B1 B3 B4 44.2(2) 2_567 . . .
N2 B2 B3 B6 -104.4(3) . . . .
B1 B2 B3 B6 155.4(2) . . . .
B5 B2 B3 B6 104.3(2) . . . .
B6 B2 B3 B6 0.000(2) . . . .
B9 B2 B3 B6 44.0(2) . . . .
N2 B2 B3 B1 100.2(3) . . . .
B1 B2 B3 B1 0.000(2) . . . .
B5 B2 B3 B1 -51.1(2) . . . .
B6 B2 B3 B1 -155.4(2) . . . .
B9 B2 B3 B1 -111.4(2) . . . .
N2 B2 B3 B7 -151.5(3) . . . .
B1 B2 B3 B7 108.4(2) . . . .
B5 B2 B3 B7 57.3(2) . . . .
B6 B2 B3 B7 -47.0(2) . . . .
B9 B2 B3 B7 -3.0(3) . . . .
N2 B2 B3 B4 150.0(3) . . . .
B1 B2 B3 B4 49.8(2) . . . .
B5 B2 B3 B4 -1.3(2) . . . .
B6 B2 B3 B4 -105.6(2) . . . .
B9 B2 B3 B4 -61.6(2) . . . .
B2 B1 B4 B4 -178.9(3) . . . 2_567
B3 B1 B4 B4 125.4(3) . . . 2_567
B5 B1 B4 B4 -123.3(3) . . . 2_567
B4 B1 B4 B4 0.0 2_567 . . 2_567
B2 B1 B4 B8 -34.5(3) . . . .
B3 B1 B4 B8 -90.2(2) . . . .
B5 B1 B4 B8 21.0(2) . . . .
B4 B1 B4 B8 144.3(3) 2_567 . . .
B2 B1 B4 B7 35.4(3) . . . .
B3 B1 B4 B7 -20.3(2) . . . .
B5 B1 B4 B7 91.0(2) . . . .
B4 B1 B4 B7 -145.7(3) 2_567 . . .
B2 B1 B4 B3 55.7(2) . . . .
B3 B1 B4 B3 0.0 . . . .
B5 B1 B4 B3 111.3(2) . . . .
B4 B1 B4 B3 -125.4(3) 2_567 . . .
B2 B1 B4 B1 -178.9(3) . . . 2_567
B3 B1 B4 B1 125.4(3) . . . 2_567
B5 B1 B4 B1 -123.3(3) . . . 2_567
B4 B1 B4 B1 0.001(2) 2_567 . . 2_567
B2 B1 B4 B5 -55.5(2) . . . .
B3 B1 B4 B5 -111.3(2) . . . .
B5 B1 B4 B5 0.000(1) . . . .
B4 B1 B4 B5 123.3(3) 2_567 . . .
B6 B3 B4 B1 -111.2(2) . . . .
B1 B3 B4 B1 0.0 . . . .
B7 B3 B4 B1 -157.9(2) . . . .
B2 B3 B4 B1 -52.4(2) . . . .
B6 B3 B4 B4 -162.8(3) . . . 2_567
B1 B3 B4 B4 -51.6(3) . . . 2_567
B7 B3 B4 B4 150.5(3) . . . 2_567
B2 B3 B4 B4 -104.0(3) . . . 2_567
B6 B3 B4 B8 -0.5(3) . . . .
B1 B3 B4 B8 110.7(2) . . . .
B7 B3 B4 B8 -47.2(2) . . . .
B2 B3 B4 B8 58.3(2) . . . .
B6 B3 B4 B7 46.7(2) . . . .
B1 B3 B4 B7 157.9(2) . . . .
B7 B3 B4 B7 0.0 . . . .
B2 B3 B4 B7 105.5(2) . . . .
B6 B3 B4 B1 140.0(3) . . . 2_567
B1 B3 B4 B1 -108.8(3) . . . 2_567
B7 B3 B4 B1 93.3(3) . . . 2_567
B2 B3 B4 B1 -161.2(3) . . . 2_567
B6 B3 B4 B5 -57.6(2) . . . .
B1 B3 B4 B5 53.7(2) . . . .
B7 B3 B4 B5 -104.2(2) . . . .
B2 B3 B4 B5 1.2(2) . . . .
B4 B1 B5 B8 -21.0(2) . . . .
B2 B1 B5 B8 89.7(2) . . . .
B3 B1 B5 B8 37.9(3) . . . .
B4 B1 B5 B8 -66.4(3) 2_567 . . .
B4 B1 B5 B9 -86.7(3) . . . .
B2 B1 B5 B9 23.9(2) . . . .
B3 B1 B5 B9 -27.9(3) . . . .
B4 B1 B5 B9 -132.1(2) 2_567 . . .
B4 B1 B5 B2 -110.6(2) . . . .
B2 B1 B5 B2 0.0 . . . .
B3 B1 B5 B2 -51.7(2) . . . .
B4 B1 B5 B2 -156.0(2) 2_567 . . .
B4 B1 B5 B4 0.000(1) . . . .
B2 B1 B5 B4 110.6(2) . . . .
B3 B1 B5 B4 58.9(2) . . . .
B4 B1 B5 B4 -45.4(2) 2_567 . . .
N2 B2 B5 B1 -99.9(3) . . . .
B1 B2 B5 B1 0.0 . . . .
B3 B2 B5 B1 51.0(2) . . . .
B6 B2 B5 B1 110.9(2) . . . .
B9 B2 B5 B1 154.9(2) . . . .
N2 B2 B5 B8 152.4(3) . . . .
B1 B2 B5 B8 -107.7(2) . . . .
B3 B2 B5 B8 -56.8(2) . . . .
B6 B2 B5 B8 3.2(3) . . . .
B9 B2 B5 B8 47.2(2) . . . .
N2 B2 B5 B9 105.3(3) . . . .
B1 B2 B5 B9 -154.9(2) . . . .
B3 B2 B5 B9 -103.9(2) . . . .
B6 B2 B5 B9 -44.0(2) . . . .
B9 B2 B5 B9 0.0 . . . .
N2 B2 B5 B4 -149.5(3) . . . .
B1 B2 B5 B4 -49.7(2) . . . .
B3 B2 B5 B4 1.3(2) . . . .
B6 B2 B5 B4 61.2(2) . . . .
B9 B2 B5 B4 105.2(2) . . . .
B1 B4 B5 B1 0.000(1) . . . .
B4 B4 B5 B1 53.0(2) 2_567 . . .
B8 B4 B5 B1 -157.1(2) . . . .
B7 B4 B5 B1 -110.5(2) . . . .
B3 B4 B5 B1 -53.7(2) . . . .
B1 B4 B5 B1 109.2(3) 2_567 . . .
B1 B4 B5 B8 157.1(2) . . . .
B4 B4 B5 B8 -149.9(3) 2_567 . . .
B8 B4 B5 B8 0.000(2) . . . .
B7 B4 B5 B8 46.7(2) . . . .
B3 B4 B5 B8 103.4(2) . . . .
B1 B4 B5 B8 -93.7(3) 2_567 . . .
B1 B4 B5 B9 111.5(2) . . . .
B4 B4 B5 B9 164.5(3) 2_567 . . .
B8 B4 B5 B9 -45.6(2) . . . .
B7 B4 B5 B9 1.0(3) . . . .
B3 B4 B5 B9 57.8(2) . . . .
B1 B4 B5 B9 -139.3(3) 2_567 . . .
B1 B4 B5 B2 52.5(2) . . . .
B4 B4 B5 B2 105.4(3) 2_567 . . .
B8 B4 B5 B2 -104.6(2) . . . .
B7 B4 B5 B2 -58.0(2) . . . .
B3 B4 B5 B2 -1.2(2) . . . .
B1 B4 B5 B2 161.7(3) 2_567 . . .
B1 B3 B6 B10 -78.1(3) . . . .
B7 B3 B6 B10 24.2(3) . . . .
B2 B3 B6 B10 -100.8(3) . . . .
B4 B3 B6 B10 -22.0(3) . . . .
B1 B3 B6 B2 22.6(2) . . . .
B7 B3 B6 B2 125.0(2) . . . .
B2 B3 B6 B2 0.000(2) . . . .
B4 B3 B6 B2 78.8(2) . . . .
B1 B3 B6 B7 -102.3(3) . . . .
B7 B3 B6 B7 0.0 . . . .
B2 B3 B6 B7 -125.0(2) . . . .
B4 B3 B6 B7 -46.2(2) . . . .
B1 B3 B6 B9 -19.0(3) . . . .
B7 B3 B6 B9 83.3(2) . . . .
B2 B3 B6 B9 -41.6(2) . . . .
B4 B3 B6 B9 37.2(3) . . . .
N2 B2 B6 B10 -136.1(3) . . . .
B1 B2 B6 B10 81.5(3) . . . .
B5 B2 B6 B10 16.7(3) . . . .
B3 B2 B6 B10 105.2(3) . . . .
B9 B2 B6 B10 -25.8(2) . . . .
N2 B2 B6 B3 118.7(3) . . . .
B1 B2 B6 B3 -23.7(2) . . . .
B5 B2 B6 B3 -88.5(2) . . . .
B3 B2 B6 B3 0.000(2) . . . .
B9 B2 B6 B3 -131.0(2) . . . .
N2 B2 B6 B7 164.5(3) . . . .
B1 B2 B6 B7 22.1(3) . . . .
B5 B2 B6 B7 -42.7(3) . . . .
B3 B2 B6 B7 45.8(2) . . . .
B9 B2 B6 B7 -85.2(2) . . . .
N2 B2 B6 B9 -110.3(3) . . . .
B1 B2 B6 B9 107.3(3) . . . .
B5 B2 B6 B9 42.5(2) . . . .
B3 B2 B6 B9 131.0(2) . . . .
B9 B2 B6 B9 0.000(2) . . . .
B6 B3 B7 B10 -24.2(3) . . . .
B1 B3 B7 B10 82.0(3) . . . .
B2 B3 B7 B10 22.4(3) . . . .
B4 B3 B7 B10 101.2(3) . . . .
B6 B3 B7 B6 0.0 . . . .
B1 B3 B7 B6 106.2(3) . . . .
B2 B3 B7 B6 46.7(2) . . . .
B4 B3 B7 B6 125.5(2) . . . .
B6 B3 B7 B4 -125.5(2) . . . .
B1 B3 B7 B4 -19.2(2) . . . .
B2 B3 B7 B4 -78.8(2) . . . .
B4 B3 B7 B4 0.0 . . . .
B6 B3 B7 B8 -81.3(2) . . . .
B1 B3 B7 B8 25.0(3) . . . .
B2 B3 B7 B8 -34.6(2) . . . .
B4 B3 B7 B8 44.2(2) . . . .
B10 B6 B7 B10 0.0 . . . .
B3 B6 B7 B10 153.4(3) . . . .
B2 B6 B7 B10 107.2(3) . . . .
B9 B6 B7 B10 48.5(2) . . . .
B10 B6 B7 B3 -153.4(3) . . . .
B3 B6 B7 B3 0.0 . . . .
B2 B6 B7 B3 -46.3(2) . . . .
B9 B6 B7 B3 -104.9(2) . . . .
B10 B6 B7 B4 -105.9(3) . . . .
B3 B6 B7 B4 47.5(2) . . . .
B2 B6 B7 B4 1.3(3) . . . .
B9 B6 B7 B4 -57.3(2) . . . .
B10 B6 B7 B8 -48.9(2) . . . .
B3 B6 B7 B8 104.5(2) . . . .
B2 B6 B7 B8 58.2(2) . . . .
B9 B6 B7 B8 -0.4(2) . . . .
B1 B4 B7 B10 -85.0(3) . . . .
B4 B4 B7 B10 -170.8(5) 2_567 . . .
B8 B4 B7 B10 20.7(2) . . . .
B3 B4 B7 B10 -105.8(3) . . . .
B1 B4 B7 B10 126.1(2) 2_567 . . .
B5 B4 B7 B10 -22.7(3) . . . .
B1 B4 B7 B3 20.8(2) . . . .
B4 B4 B7 B3 -65.0(5) 2_567 . . .
B8 B4 B7 B3 126.5(2) . . . .
B3 B4 B7 B3 0.0 . . . .
B1 B4 B7 B3 -128.1(2) 2_567 . . .
B5 B4 B7 B3 83.1(2) . . . .
B1 B4 B7 B6 -24.9(3) . . . .
B4 B4 B7 B6 -110.8(6) 2_567 . . .
B8 B4 B7 B6 80.7(2) . . . .
B3 B4 B7 B6 -45.8(2) . . . .
B1 B4 B7 B6 -173.8(2) 2_567 . . .
B5 B4 B7 B6 37.3(3) . . . .
B1 B4 B7 B8 -105.6(3) . . . .
B4 B4 B7 B8 168.5(6) 2_567 . . .
B8 B4 B7 B8 0.000(1) . . . .
B3 B4 B7 B8 -126.5(2) . . . .
B1 B4 B7 B8 105.5(2) 2_567 . . .
B5 B4 B7 B8 -43.4(2) . . . .
B1 B5 B8 B10 -82.4(3) . . . .
B9 B5 B8 B10 24.2(3) . . . .
B2 B5 B8 B10 -23.1(3) . . . .
B4 B5 B8 B10 -102.1(3) . . . .
B1 B5 B8 B9 -106.6(2) . . . .
B9 B5 B8 B9 0.000(1) . . . .
B2 B5 B8 B9 -47.3(2) . . . .
B4 B5 B8 B9 -126.3(2) . . . .
B1 B5 B8 B4 19.7(2) . . . .
B9 B5 B8 B4 126.3(2) . . . .
B2 B5 B8 B4 79.0(2) . . . .
B4 B5 B8 B4 0.000(2) . . . .
B1 B5 B8 B7 -24.4(3) . . . .
B9 B5 B8 B7 82.2(2) . . . .
B2 B5 B8 B7 34.9(3) . . . .
B4 B5 B8 B7 -44.1(2) . . . .
B1 B4 B8 B10 84.9(3) . . . .
B4 B4 B8 B10 170.1(5) 2_567 . . .
B7 B4 B8 B10 -20.9(2) . . . .
B3 B4 B8 B10 22.8(3) . . . .
B1 B4 B8 B10 -127.2(3) 2_567 . . .
B5 B4 B8 B10 106.4(3) . . . .
B1 B4 B8 B5 -21.5(2) . . . .
B4 B4 B8 B5 63.7(5) 2_567 . . .
B7 B4 B8 B5 -127.4(2) . . . .
B3 B4 B8 B5 -83.6(2) . . . .
B1 B4 B8 B5 126.3(2) 2_567 . . .
B5 B4 B8 B5 0.000(2) . . . .
B1 B4 B8 B9 24.2(3) . . . .
B4 B4 B8 B9 109.4(5) 2_567 . . .
B7 B4 B8 B9 -81.7(2) . . . .
B3 B4 B8 B9 -37.9(3) . . . .
B1 B4 B8 B9 172.0(2) 2_567 . . .
B5 B4 B8 B9 45.7(2) . . . .
B1 B4 B8 B7 105.9(2) . . . .
B4 B4 B8 B7 -168.9(6) 2_567 . . .
B7 B4 B8 B7 0.000(1) . . . .
B3 B4 B8 B7 43.8(2) . . . .
B1 B4 B8 B7 -106.3(2) 2_567 . . .
B5 B4 B8 B7 127.4(2) . . . .
B10 B7 B8 B10 0.000(1) . . . .
B3 B7 B8 B10 109.4(3) . . . .
B6 B7 B8 B10 51.1(2) . . . .
B4 B7 B8 B10 156.1(3) . . . .
B10 B7 B8 B5 -109.6(3) . . . .
B3 B7 B8 B5 -0.2(3) . . . .
B6 B7 B8 B5 -58.6(2) . . . .
B4 B7 B8 B5 46.5(2) . . . .
B10 B7 B8 B9 -50.7(2) . . . .
B3 B7 B8 B9 58.8(2) . . . .
B6 B7 B8 B9 0.4(2) . . . .
B4 B7 B8 B9 105.5(2) . . . .
B10 B7 B8 B4 -156.1(3) . . . .
B3 B7 B8 B4 -46.7(2) . . . .
B6 B7 B8 B4 -105.1(2) . . . .
B4 B7 B8 B4 0.000(2) . . . .
B1 B5 B9 B10 77.0(3) . . . .
B8 B5 B9 B10 -23.9(3) . . . .
B2 B5 B9 B10 100.2(3) . . . .
B4 B5 B9 B10 21.3(3) . . . .
B1 B5 B9 B8 100.9(3) . . . .
B8 B5 B9 B8 0.0 . . . .
B2 B5 B9 B8 124.0(2) . . . .
B4 B5 B9 B8 45.1(2) . . . .
B1 B5 B9 B2 -23.1(2) . . . .
B8 B5 B9 B2 -124.0(2) . . . .
B2 B5 B9 B2 0.0 . . . .
B4 B5 B9 B2 -78.9(2) . . . .
B1 B5 B9 B6 18.1(3) . . . .
B8 B5 B9 B6 -82.8(2) . . . .
B2 B5 B9 B6 41.2(2) . . . .
B4 B5 B9 B6 -37.7(3) . . . .
B10 B8 B9 B10 0.0 . . . .
B5 B8 B9 B10 153.8(3) . . . .
B4 B8 B9 B10 106.3(3) . . . .
B7 B8 B9 B10 48.7(2) . . . .
B10 B8 B9 B5 -153.8(3) . . . .
B5 B8 B9 B5 0.000(1) . . . .
B4 B8 B9 B5 -47.4(2) . . . .
B7 B8 B9 B5 -105.0(2) . . . .
B10 B8 B9 B2 -107.3(3) . . . .
B5 B8 B9 B2 46.5(2) . . . .
B4 B8 B9 B2 -0.9(3) . . . .
B7 B8 B9 B2 -58.5(2) . . . .
B10 B8 B9 B6 -49.1(2) . . . .
B5 B8 B9 B6 104.6(2) . . . .
B4 B8 B9 B6 57.2(3) . . . .
B7 B8 B9 B6 -0.4(2) . . . .
N2 B2 B9 B10 134.9(3) . . . .
B1 B2 B9 B10 -81.0(3) . . . .
B5 B2 B9 B10 -105.4(3) . . . .
B3 B2 B9 B10 -16.6(3) . . . .
B6 B2 B9 B10 25.7(2) . . . .
N2 B2 B9 B5 -119.7(3) . . . .
B1 B2 B9 B5 24.4(2) . . . .
B5 B2 B9 B5 0.0 . . . .
B3 B2 B9 B5 88.8(2) . . . .
B6 B2 B9 B5 131.1(2) . . . .
N2 B2 B9 B8 -166.2(3) . . . .
B1 B2 B9 B8 -22.1(3) . . . .
B5 B2 B9 B8 -46.5(2) . . . .
B3 B2 B9 B8 42.3(3) . . . .
B6 B2 B9 B8 84.6(2) . . . .
N2 B2 B9 B6 109.2(3) . . . .
B1 B2 B9 B6 -106.8(3) . . . .
B5 B2 B9 B6 -131.1(2) . . . .
B3 B2 B9 B6 -42.3(2) . . . .
B6 B2 B9 B6 0.000(1) . . . .
B10 B6 B9 B10 0.000(1) . . . .
B3 B6 B9 B10 -108.3(3) . . . .
B2 B6 B9 B10 -150.7(2) . . . .
B7 B6 B9 B10 -49.5(2) . . . .
B10 B6 B9 B5 108.8(3) . . . .
B3 B6 B9 B5 0.5(3) . . . .
B2 B6 B9 B5 -41.8(2) . . . .
B7 B6 B9 B5 59.4(2) . . . .
B10 B6 B9 B8 49.9(2) . . . .
B3 B6 B9 B8 -58.4(2) . . . .
B2 B6 B9 B8 -100.8(2) . . . .
B7 B6 B9 B8 0.4(2) . . . .
B10 B6 B9 B2 150.7(2) . . . .
B3 B6 B9 B2 42.3(2) . . . .
B2 B6 B9 B2 0.000(2) . . . .
B7 B6 B9 B2 101.2(2) . . . .
B5 B8 B10 B7 90.0(3) . . . .
B9 B8 B10 B7 114.6(2) . . . .
B4 B8 B10 B7 21.6(2) . . . .
B7 B8 B10 B7 0.000(1) . . . .
B5 B8 B10 B9 -24.6(3) . . . .
B9 B8 B10 B9 0.000(1) . . . .
B4 B8 B10 B9 -93.0(3) . . . .
B7 B8 B10 B9 -114.6(2) . . . .
B5 B8 B10 B6 33.0(3) . . . .
B9 B8 B10 B6 57.6(2) . . . .
B4 B8 B10 B6 -35.4(3) . . . .
B7 B8 B10 B6 -57.0(2) . . . .
B3 B7 B10 B8 -88.8(3) . . . .
B6 B7 B10 B8 -113.5(2) . . . .
B4 B7 B10 B8 -21.4(2) . . . .
B8 B7 B10 B8 0.000(2) . . . .
B3 B7 B10 B9 -32.5(3) . . . .
B6 B7 B10 B9 -57.1(2) . . . .
B4 B7 B10 B9 35.0(3) . . . .
B8 B7 B10 B9 56.4(2) . . . .
B3 B7 B10 B6 24.6(2) . . . .
B6 B7 B10 B6 0.0 . . . .
B4 B7 B10 B6 92.1(2) . . . .
B8 B7 B10 B6 113.5(2) . . . .
B5 B9 B10 B8 24.4(3) . . . .
B8 B9 B10 B8 0.0 . . . .
B2 B9 B10 B8 88.9(3) . . . .
B6 B9 B10 B8 115.2(2) . . . .
B5 B9 B10 B7 -35.4(3) . . . .
B8 B9 B10 B7 -59.8(2) . . . .
B2 B9 B10 B7 29.0(3) . . . .
B6 B9 B10 B7 55.3(2) . . . .
B5 B9 B10 B6 -90.7(3) . . . .
B8 B9 B10 B6 -115.2(2) . . . .
B2 B9 B10 B6 -26.3(2) . . . .
B6 B9 B10 B6 0.000(1) . . . .
B3 B6 B10 B8 35.8(3) . . . .
B2 B6 B10 B8 -29.3(3) . . . .
B7 B6 B10 B8 60.4(2) . . . .
B9 B6 B10 B8 -55.8(2) . . . .
B3 B6 B10 B7 -24.6(3) . . . .
B2 B6 B10 B7 -89.7(3) . . . .
B7 B6 B10 B7 0.0 . . . .
B9 B6 B10 B7 -116.2(2) . . . .
B3 B6 B10 B9 91.6(3) . . . .
B2 B6 B10 B9 26.5(2) . . . .
B7 B6 B10 B9 116.2(2) . . . .
B9 B6 B10 B9 0.000(1) . . . .
